data_4350042
loop_
_publ_author_name
'Yun, Seonggeun'
'Kwon, Nam'
'Kim, Seonghan'
'Jeong, Donghyun'
'Ohta, Takehiro'
'Cho, Jaeheung'

_publ_section_title
;
 Reactivity difference in the oxidative nucleophilic reaction of
 peroxonickel(iii) intermediates with open-chain and macrocyclic systems
;
_journal_issue 8
_journal_name_full 'Inorganic Chemistry Frontiers'
_journal_page_first 2112
_journal_paper_doi 10.1039/C9QI00465C
_journal_volume 6
_journal_year 2019
_chemical_formula_sum 'C36 H48 B N5 Ni O3'
_chemical_formula_weight 668.31
_chemical_name_common '[Ni(12-TMC)(NO3)](NO3)'
_space_group_crystal_system orthorhombic
_space_group_IT_number 33
_space_group_name_Hall 'P 2c -2n'
_space_group_name_H-M_alt 'P n a 21'
_atom_sites_solution_hydrogens geom
_audit_update_record
;
2018-03-26 deposited with the CCDC.	2019-07-02 downloaded from the CCDC.
;
_cell_angle_alpha 90
_cell_angle_beta 90
_cell_angle_gamma 90
_cell_formula_units_Z 4
_cell_length_a 29.560(3)
_cell_length_b 11.5592(14)
_cell_length_c 9.7924(11)
_cell_measurement_reflns_used 9855
_cell_measurement_temperature 143.(2)
_cell_measurement_theta_max 26.1306
_cell_measurement_theta_min 2.8120
_cell_volume 3346.0(6)
_computing_cell_refinement 'SAINT V8.37A (Bruker AXS Inc., 2015)'
_computing_data_collection 'Bruker APEX2'
_computing_data_reduction 'SAINT V8.37A (Bruker AXS Inc., 2015)'
_computing_structure_refinement 'SHELXL-2014/7 (Sheldrick, 2014)'
_diffrn_ambient_temperature 143.(2)
_diffrn_detector_area_resol_mean 10.4167
_diffrn_measured_fraction_theta_full 0.994
_diffrn_measured_fraction_theta_max 0.994
_diffrn_measurement_device_type 'D8 VENTURE'
_diffrn_measurement_method '/f and /w scans'
_diffrn_radiation_monochromator TRIUMPH
_diffrn_radiation_type MoKa
_diffrn_radiation_wavelength 0.71073
_diffrn_reflns_av_R_equivalents 0.1668
_diffrn_reflns_av_unetI/netI 0.0659
_diffrn_reflns_limit_h_max 39
_diffrn_reflns_limit_h_min -39
_diffrn_reflns_limit_k_max 15
_diffrn_reflns_limit_k_min -15
_diffrn_reflns_limit_l_max 13
_diffrn_reflns_limit_l_min -13
_diffrn_reflns_number 155805
_diffrn_reflns_theta_full 28.46
_diffrn_reflns_theta_max 28.46
_diffrn_reflns_theta_min 2.72
_diffrn_source 'Sealed tube'
_diffrn_source_type 'Sealed tube'
_exptl_absorpt_coefficient_mu 0.624
_exptl_absorpt_correction_T_max 0.89
_exptl_absorpt_correction_T_min 0.84
_exptl_absorpt_correction_type multi-scan
_exptl_absorpt_process_details 'SADABS V2014/5 (Bruker AXS Inc.)'
_exptl_crystal_colour 'clear light blue'
_exptl_crystal_density_diffrn 1.327
_exptl_crystal_density_method 'not measured'
_exptl_crystal_description CUBIC
_exptl_crystal_F_000 1424
_exptl_crystal_size_max 0.260
_exptl_crystal_size_mid 0.240
_exptl_crystal_size_min 0.200
_refine_diff_density_max 0.364
_refine_diff_density_min -0.665
_refine_ls_abs_structure_details
;

Flack x determined using 2438 quotients [(I+)-(I-)]/[(I+)+(I-)]
(Parsons, Flack and Wagner, Acta Cryst. B69 (2013) 249-259).
;
_refine_ls_abs_structure_Flack 0.001(6)
_refine_ls_extinction_method none
_refine_ls_goodness_of_fit_ref 0.966
_refine_ls_hydrogen_treatment constr
_refine_ls_matrix_type full
_refine_ls_number_parameters 419
_refine_ls_number_reflns 8401
_refine_ls_number_restraints 1
_refine_ls_restrained_S_all 0.966
_refine_ls_R_factor_all 0.0881
_refine_ls_R_factor_gt 0.0549
_refine_ls_shift/su_max 0.000
_refine_ls_shift/su_mean 0.000
_refine_ls_structure_factor_coef Fsqd
_refine_ls_weighting_details 'w=1/[\s^2^(Fo^2^)+(0.1000P)^2^+0.2165P] where P=(Fo^2^+2Fc^2^)/3'
_refine_ls_weighting_scheme calc
_refine_ls_wR_factor_gt 0.1267
_refine_ls_wR_factor_ref 0.1435
_reflns_number_gt 6567
_reflns_number_total 8401
_reflns_threshold_expression 'I > 2\s(I)'
_cod_data_source_file c9qi00465c2.cif
_cod_data_source_block bml208
_cod_database_code 4350042

loop_
_space_group_symop_operation_xyz
'x, y, z'
'-x, -y, z+1/2'
'-x+1/2, y+1/2, z+1/2'
'x+1/2, -y+1/2, z'

loop_
_atom_site_type_symbol
_atom_site_label
_atom_site_fract_x
_atom_site_fract_y
_atom_site_fract_z
_atom_site_U_iso_or_equiv
_atom_site_adp_type
_atom_site_calc_flag
_atom_site_refinement_flags_adp
_atom_site_refinement_flags_posn
_atom_site_occupancy
Ni Ni1 0.08225(2) 0.96150(4) 0.09499(7) 0.01399(15) Uani d . . 1
C C34 0.17761(16) 0.4816(4) 0.3094(5) 0.0167(10) Uani d . . 1
H H34 0.2076 0.4888 0.343 0.02 Uiso calc U R 1
C C20 0.07454(16) 0.5460(4) 0.6436(6) 0.0202(10) Uani d . . 1
H H20 0.0803 0.6038 0.5768 0.024 Uiso calc U R 1
C C18 0.19569(17) 0.5682(5) 0.7641(5) 0.0213(10) Uani d . . 1
H H18 0.1853 0.5081 0.8224 0.026 Uiso calc U R 1
C C28 0.21634(16) 0.1087(4) 0.6551(5) 0.0198(10) Uani d . . 1
H H28 0.2283 0.035 0.6787 0.024 Uiso calc U R 1
C C30 0.15767(17) 0.2259(5) 0.5566(5) 0.0218(11) Uani d . . 1
H H30 0.1297 0.2301 0.5093 0.026 Uiso calc U R 1
C C24 0.09543(15) 0.3745(5) 0.7607(5) 0.0189(10) Uani d . . 1
H H24 0.1155 0.3116 0.7753 0.023 Uiso calc U R 1
C C6 -0.00951(17) 0.8346(5) 0.0775(9) 0.0433(17) Uani d . . 1
H H6A -0.026 0.7612 0.0819 0.065 Uiso calc U R 1
H H6B -0.0149 0.8713 -0.0113 0.065 Uiso calc U R 1
H H6C -0.0201 0.8859 0.1505 0.065 Uiso calc U R 1
C C12 0.13409(18) 1.1926(4) 0.1104(8) 0.0333(13) Uani d . . 1
H H12A 0.1169 1.2091 0.1938 0.05 Uiso calc U R 1
H H12B 0.1169 1.2193 0.0309 0.05 Uiso calc U R 1
H H12C 0.1632 1.2328 0.1139 0.05 Uiso calc U R 1
O O1 0.03632(13) 1.0752(4) 0.1977(4) 0.0266(9) Uani d . . 1
O O3 -0.00822(12) 1.1881(3) 0.0808(6) 0.0386(10) Uani d . . 1
C C33 0.12731(16) 0.4775(4) 0.1165(5) 0.0191(11) Uani d . . 1
H H33 0.1221 0.4843 0.0211 0.023 Uiso calc U R 1
C C32 0.09973(16) 0.4487(4) 0.3450(5) 0.0168(10) Uani d . . 1
H H32 0.0748 0.4332 0.4033 0.02 Uiso calc U R 1
C C17 0.22199(17) 0.6536(5) 0.8195(6) 0.0253(11) Uani d . . 1
H H17 0.2299 0.651 0.9135 0.03 Uiso calc U R 1
N N4 0.11271(16) 0.8836(4) -0.0736(5) 0.0234(10) Uani d . . 1
N N1 0.14194(12) 1.0653(3) 0.0993(6) 0.0185(7) Uani d . . 1
N N2 0.10828(15) 0.8886(4) 0.2730(4) 0.0182(10) Uani d . . 1
N N3 0.03970(12) 0.8126(3) 0.0945(6) 0.0225(8) Uani d . . 1
C C9 0.0900(2) 0.9490(6) 0.3936(6) 0.0289(15) Uani d . . 1
H H9A 0.0573 0.9359 0.3992 0.043 Uiso calc U R 1
H H9B 0.096 1.0321 0.3855 0.043 Uiso calc U R 1
H H9C 0.1046 0.919 0.4762 0.043 Uiso calc U R 1
C C3 0.0920(3) 0.9257(8) -0.2027(7) 0.0399(16) Uani d . . 1
H H3A 0.0994 1.0076 -0.2157 0.06 Uiso calc U R 1
H H3B 0.059 0.9166 -0.1979 0.06 Uiso calc U R 1
H H3C 0.1038 0.8807 -0.2797 0.06 Uiso calc U R 1
C C22 0.02673(17) 0.4722(5) 0.8227(5) 0.0230(11) Uani d . . 1
H H22 0.0003 0.4778 0.8774 0.028 Uiso calc U R 1
C C21 0.03561(16) 0.5543(4) 0.7224(6) 0.0231(11) Uani d . . 1
H H21 0.015 0.6162 0.7078 0.028 Uiso calc U R 1
C C19 0.10592(16) 0.4547(4) 0.6593(5) 0.0153(9) Uani d . . 1
B B1 0.15316(17) 0.4537(5) 0.5685(5) 0.0155(12) Uani d . . 1
C C13 0.18316(15) 0.5644(4) 0.6255(4) 0.0153(11) Uani d . . 1
C C16 0.23726(17) 0.7450(5) 0.7373(6) 0.0276(12) Uani d . . 1
H H16 0.2561 0.8039 0.7739 0.033 Uiso calc U R 1
C C27 0.23924(17) 0.2078(5) 0.6887(6) 0.0242(11) Uani d . . 1
H H27 0.2678 0.2028 0.733 0.029 Uiso calc U R 1
C C26 0.22104(16) 0.3151(4) 0.6585(5) 0.0208(10) Uani d . . 1
H H26 0.2377 0.3822 0.6831 0.025 Uiso calc U R 1
C C25 0.17913(13) 0.3297(3) 0.5935(6) 0.0151(8) Uani d . . 1
C C29 0.17531(15) 0.1178(4) 0.5859(6) 0.0219(9) Uani d . . 1
H H29 0.1595 0.05 0.5588 0.026 Uiso calc U R 1
C C23 0.05693(16) 0.3823(5) 0.8416(5) 0.0214(11) Uani d . . 1
H H23 0.0513 0.3258 0.91 0.026 Uiso calc U R 1
C C15 0.22415(16) 0.7471(4) 0.6011(8) 0.0308(11) Uani d . . 1
H H15 0.2334 0.8091 0.5439 0.037 Uiso calc U R 1
C C14 0.19751(17) 0.6586(4) 0.5484(5) 0.0215(10) Uani d . . 1
H H14 0.1887 0.6626 0.4552 0.026 Uiso calc U R 1
C C2 0.1613(2) 0.9159(6) -0.0716(7) 0.0357(16) Uani d . . 1
H H2A 0.1745 0.9048 -0.1636 0.043 Uiso calc U R 1
H H2B 0.1778 0.8658 -0.0066 0.043 Uiso calc U R 1
C C1 0.1659(2) 1.0413(6) -0.0291(7) 0.0352(17) Uani d . . 1
H H1A 0.1984 1.0601 -0.0178 0.042 Uiso calc U R 1
H H1B 0.1536 1.0915 -0.102 0.042 Uiso calc U R 1
C C11 0.16881(19) 1.0272(5) 0.2215(6) 0.0242(13) Uani d . . 1
H H11A 0.1629 1.0812 0.2979 0.029 Uiso calc U R 1
H H11B 0.2014 1.032 0.1992 0.029 Uiso calc U R 1
C C10 0.15801(18) 0.9058(5) 0.2674(6) 0.0228(12) Uani d . . 1
H H10A 0.1715 0.8496 0.203 0.027 Uiso calc U R 1
H H10B 0.1712 0.8921 0.3589 0.027 Uiso calc U R 1
C C8 0.0947(2) 0.7654(5) 0.2772(6) 0.0261(13) Uani d . . 1
H H8A 0.0972 0.7354 0.3716 0.031 Uiso calc U R 1
H H8B 0.1149 0.719 0.2177 0.031 Uiso calc U R 1
C C7 0.0463(2) 0.7563(5) 0.2279(7) 0.0298(13) Uani d . . 1
H H7A 0.0379 0.6736 0.2204 0.036 Uiso calc U R 1
H H7B 0.026 0.7926 0.2959 0.036 Uiso calc U R 1
C C5 0.0558(2) 0.7368(5) -0.0212(6) 0.0306(14) Uani d . . 1
H H5A 0.0368 0.7516 -0.1027 0.037 Uiso calc U R 1
H H5B 0.0519 0.6547 0.0048 0.037 Uiso calc U R 1
C C4 0.1055(2) 0.7580(5) -0.0579(7) 0.0320(15) Uani d . . 1
H H4A 0.1254 0.7274 0.0151 0.038 Uiso calc U R 1
H H4B 0.1131 0.7178 -0.1442 0.038 Uiso calc U R 1
N N5 0.02175(12) 1.1156(3) 0.0860(6) 0.0231(9) Uani d . . 1
C C37 0.09204(16) 0.4557(4) 0.2050(5) 0.0191(10) Uani d . . 1
H H37 0.0623 0.4454 0.1702 0.023 Uiso calc U R 1
C C35 0.14248(15) 0.4635(4) 0.4041(5) 0.0143(9) Uani d . . 1
C C36 0.17073(17) 0.4895(4) 0.1695(5) 0.0183(10) Uani d . . 1
H H36 0.1956 0.503 0.1101 0.022 Uiso calc U R 1
O O2 0.03989(13) 1.0750(4) -0.0215(4) 0.0246(9) Uani d . . 1

loop_
_atom_site_aniso_label
_atom_site_aniso_U_11
_atom_site_aniso_U_22
_atom_site_aniso_U_33
_atom_site_aniso_U_12
_atom_site_aniso_U_13
_atom_site_aniso_U_23
Ni1 0.0171(3) 0.0121(2) 0.0127(2) 0.00025(19) 0.0004(3) -0.0002(3)
C34 0.014(2) 0.018(3) 0.018(2) -0.0025(18) -0.0021(18) -0.0052(19)
C20 0.021(2) 0.017(2) 0.022(2) 0.0016(19) -0.0022(18) -0.0012(19)
C18 0.021(2) 0.022(3) 0.020(3) 0.003(2) 0.002(2) -0.005(2)
C28 0.022(2) 0.016(3) 0.021(2) 0.0048(19) 0.0057(19) 0.001(2)
C30 0.024(2) 0.021(2) 0.020(3) 0.0001(19) -0.0087(18) -0.0039(18)
C24 0.016(2) 0.024(3) 0.017(2) 0.0003(19) -0.0038(18) -0.001(2)
C6 0.023(3) 0.035(3) 0.072(5) -0.008(2) -0.005(3) 0.008(4)
C12 0.033(3) 0.013(2) 0.054(4) -0.0025(19) -0.006(3) 0.003(3)
O1 0.030(2) 0.024(2) 0.026(2) 0.0062(17) 0.0019(17) -0.0022(17)
O3 0.0287(18) 0.0262(19) 0.061(3) 0.0127(14) -0.005(2) 0.002(2)
C33 0.025(2) 0.018(2) 0.014(3) 0.0022(17) -0.0056(19) -0.0032(18)
C32 0.015(2) 0.015(2) 0.021(2) -0.0013(18) -0.0004(19) -0.0007(18)
C17 0.023(3) 0.028(3) 0.025(3) 0.004(2) -0.004(2) -0.010(2)
N4 0.032(2) 0.023(3) 0.016(2) 0.003(2) 0.0060(19) -0.004(2)
N1 0.0195(17) 0.0118(17) 0.0242(19) -0.0008(13) 0.003(2) 0.001(2)
N2 0.021(2) 0.014(2) 0.020(2) -0.0039(17) -0.0011(18) 0.0007(18)
N3 0.0234(18) 0.0173(18) 0.0268(19) -0.0023(14) -0.002(2) -0.004(2)
C9 0.033(3) 0.040(4) 0.013(3) -0.008(3) 0.001(2) -0.004(2)
C3 0.054(4) 0.048(4) 0.017(3) 0.000(3) 0.003(3) 0.000(3)
C22 0.016(2) 0.030(3) 0.023(3) -0.002(2) 0.002(2) -0.010(2)
C21 0.016(2) 0.021(3) 0.032(3) 0.0014(19) -0.001(2) -0.008(2)
C19 0.015(2) 0.019(2) 0.012(2) -0.0022(18) 0.0010(18) -0.0038(19)
B1 0.014(2) 0.018(2) 0.014(3) -0.0008(18) -0.0002(18) 0.001(2)
C13 0.014(2) 0.017(2) 0.014(3) 0.0064(17) 0.0002(15) 0.0009(16)
C16 0.022(2) 0.025(3) 0.036(3) -0.002(2) 0.000(2) -0.016(2)
C27 0.021(2) 0.021(3) 0.030(3) 0.003(2) -0.003(2) 0.004(2)
C26 0.017(2) 0.018(3) 0.028(3) -0.0002(19) 0.000(2) 0.002(2)
C25 0.0171(18) 0.019(2) 0.0094(17) 0.0003(15) -0.001(2) -0.003(3)
C29 0.028(2) 0.018(2) 0.020(2) -0.0019(17) -0.003(3) -0.001(3)
C23 0.019(2) 0.028(3) 0.018(2) -0.006(2) 0.0018(19) 0.003(2)
C15 0.035(3) 0.017(2) 0.040(3) -0.0040(19) 0.004(3) -0.005(3)
C14 0.027(3) 0.019(3) 0.019(2) -0.001(2) -0.0021(19) -0.0014(19)
C2 0.032(3) 0.043(4) 0.032(4) 0.004(3) 0.016(3) -0.008(3)
C1 0.030(4) 0.034(4) 0.041(4) -0.013(3) 0.012(3) 0.002(3)
C11 0.022(3) 0.029(3) 0.022(3) -0.002(2) -0.009(2) 0.001(2)
C10 0.017(3) 0.023(3) 0.028(3) 0.000(2) -0.004(2) 0.007(2)
C8 0.033(3) 0.021(3) 0.025(3) -0.002(2) -0.003(2) 0.007(2)
C7 0.034(3) 0.021(3) 0.035(3) -0.010(2) 0.002(3) 0.001(3)
C5 0.048(4) 0.014(3) 0.030(3) -0.010(3) -0.004(3) -0.007(2)
C4 0.046(4) 0.020(3) 0.030(3) -0.001(3) 0.006(3) -0.012(2)
N5 0.0199(17) 0.0147(17) 0.035(2) 0.0012(14) -0.008(2) 0.002(2)
C37 0.018(2) 0.019(3) 0.021(2) -0.0003(18) -0.0060(19) -0.002(2)
C35 0.017(2) 0.011(2) 0.015(2) -0.0010(17) -0.0020(18) -0.0010(17)
C36 0.023(2) 0.017(2) 0.015(2) -0.0049(19) 0.0049(19) -0.0021(19)
O2 0.029(2) 0.023(2) 0.021(2) 0.0032(17) -0.0029(16) -0.0004(17)

loop_
_atom_type_symbol
_atom_type_description
_atom_type_scat_dispersion_real
_atom_type_scat_dispersion_imag
_atom_type_scat_source
C C 0.0033 0.0016 'International Tables Vol C Tables 4.2.6.8 and 6.1.1.4'
N N 0.0061 0.0033 'International Tables Vol C Tables 4.2.6.8 and 6.1.1.4'
O O 0.0106 0.0060 'International Tables Vol C Tables 4.2.6.8 and 6.1.1.4'
Ni Ni 0.3393 1.1124 'International Tables Vol C Tables 4.2.6.8 and 6.1.1.4'
B B 0.0013 0.0007 'International Tables Vol C Tables 4.2.6.8 and 6.1.1.4'
H H 0.0000 0.0000 'International Tables Vol C Tables 4.2.6.8 and 6.1.1.4'

loop_
_geom_angle_atom_site_label_1
_geom_angle_atom_site_label_2
_geom_angle_atom_site_label_3
_geom_angle
N2 Ni1 N4 109.18(15)
N2 Ni1 N3 83.88(18)
N4 Ni1 N3 84.53(19)
N2 Ni1 N1 84.55(18)
N4 Ni1 N1 84.34(19)
N3 Ni1 N1 160.34(14)
N2 Ni1 O1 95.11(17)
N4 Ni1 O1 155.67(18)
N3 Ni1 O1 97.03(16)
N1 Ni1 O1 99.79(15)
N2 Ni1 O2 155.34(17)
N4 Ni1 O2 95.47(17)
N3 Ni1 O2 98.55(16)
N1 Ni1 O2 98.59(15)
O1 Ni1 O2 60.23(13)
C36 C34 C35 123.5(4)
C36 C34 H34 118.2
C35 C34 H34 118.2
C21 C20 C19 122.4(5)
C21 C20 H20 118.8
C19 C20 H20 118.8
C17 C18 C13 123.7(5)
C17 C18 H18 118.2
C13 C18 H18 118.2
C27 C28 C29 118.9(4)
C27 C28 H28 120.5
C29 C28 H28 120.5
C29 C30 C25 123.2(4)
C29 C30 H30 118.4
C25 C30 H30 118.4
C23 C24 C19 123.0(5)
C23 C24 H24 118.5
C19 C24 H24 118.5
N3 C6 H6A 109.5
N3 C6 H6B 109.5
H6A C6 H6B 109.5
N3 C6 H6C 109.5
H6A C6 H6C 109.5
H6B C6 H6C 109.5
N1 C12 H12A 109.5
N1 C12 H12B 109.5
H12A C12 H12B 109.5
N1 C12 H12C 109.5
H12A C12 H12C 109.5
H12B C12 H12C 109.5
N5 O1 Ni1 92.1(3)
C37 C33 C36 118.8(4)
C37 C33 H33 120.6
C36 C33 H33 120.6
C37 C32 C35 123.2(4)
C37 C32 H32 118.4
C35 C32 H32 118.4
C18 C17 C16 119.9(5)
C18 C17 H17 120.1
C16 C17 H17 120.1
C4 N4 C2 112.7(5)
C4 N4 C3 110.5(5)
C2 N4 C3 109.1(5)
C4 N4 Ni1 106.3(3)
C2 N4 Ni1 107.4(4)
C3 N4 Ni1 110.7(4)
C1 N1 C12 108.9(5)
C1 N1 C11 111.8(4)
C12 N1 C11 108.2(5)
C1 N1 Ni1 106.0(3)
C12 N1 Ni1 115.3(3)
C11 N1 Ni1 106.8(3)
C9 N2 C8 109.5(4)
C9 N2 C10 109.2(5)
C8 N2 C10 113.4(4)
C9 N2 Ni1 110.1(4)
C8 N2 Ni1 108.2(3)
C10 N2 Ni1 106.3(3)
C7 N3 C6 107.8(5)
C7 N3 C5 111.5(4)
C6 N3 C5 108.9(5)
C7 N3 Ni1 106.1(3)
C6 N3 Ni1 116.1(3)
C5 N3 Ni1 106.5(3)
N2 C9 H9A 109.5
N2 C9 H9B 109.5
H9A C9 H9B 109.5
N2 C9 H9C 109.5
H9A C9 H9C 109.5
H9B C9 H9C 109.5
N4 C3 H3A 109.5
N4 C3 H3B 109.5
H3A C3 H3B 109.5
N4 C3 H3C 109.5
H3A C3 H3C 109.5
H3B C3 H3C 109.5
C23 C22 C21 119.1(5)
C23 C22 H22 120.5
C21 C22 H22 120.5
C20 C21 C22 120.1(5)
C20 C21 H21 120.0
C22 C21 H21 120.0
C24 C19 C20 115.3(4)
C24 C19 B1 124.4(4)
C20 C19 B1 120.1(4)
C25 B1 C35 107.2(4)
C25 B1 C13 112.0(4)
C35 B1 C13 112.3(4)
C25 B1 C19 108.7(4)
C35 B1 C19 111.3(4)
C13 B1 C19 105.4(4)
C14 C13 C18 114.8(5)
C14 C13 B1 125.9(4)
C18 C13 B1 119.4(4)
C15 C16 C17 118.3(5)
C15 C16 H16 120.8
C17 C16 H16 120.8
C28 C27 C26 120.4(5)
C28 C27 H27 119.8
C26 C27 H27 119.8
C27 C26 C25 123.2(5)
C27 C26 H26 118.4
C25 C26 H26 118.4
C26 C25 C30 114.4(4)
C26 C25 B1 125.8(4)
C30 C25 B1 119.7(4)
C30 C29 C28 119.8(4)
C30 C29 H29 120.1
C28 C29 H29 120.1
C22 C23 C24 120.1(5)
C22 C23 H23 119.9
C24 C23 H23 119.9
C16 C15 C14 120.1(5)
C16 C15 H15 119.9
C14 C15 H15 119.9
C15 C14 C13 123.2(5)
C15 C14 H14 118.4
C13 C14 H14 118.4
N4 C2 C1 109.4(5)
N4 C2 H2A 109.8
C1 C2 H2A 109.8
N4 C2 H2B 109.8
C1 C2 H2B 109.8
H2A C2 H2B 108.2
N1 C1 C2 111.9(5)
N1 C1 H1A 109.2
C2 C1 H1A 109.2
N1 C1 H1B 109.2
C2 C1 H1B 109.2
H1A C1 H1B 107.9
N1 C11 C10 113.4(4)
N1 C11 H11A 108.9
C10 C11 H11A 108.9
N1 C11 H11B 108.9
C10 C11 H11B 108.9
H11A C11 H11B 107.7
N2 C10 C11 110.2(4)
N2 C10 H10A 109.6
C11 C10 H10A 109.6
N2 C10 H10B 109.6
C11 C10 H10B 109.6
H10A C10 H10B 108.1
N2 C8 C7 108.3(5)
N2 C8 H8A 110.0
C7 C8 H8A 110.0
N2 C8 H8B 110.0
C7 C8 H8B 110.0
H8A C8 H8B 108.4
N3 C7 C8 112.2(4)
N3 C7 H7A 109.2
C8 C7 H7A 109.2
N3 C7 H7B 109.2
C8 C7 H7B 109.2
H7A C7 H7B 107.9
N3 C5 C4 112.7(4)
N3 C5 H5A 109.1
C4 C5 H5A 109.1
N3 C5 H5B 109.1
C4 C5 H5B 109.1
H5A C5 H5B 107.8
N4 C4 C5 108.7(5)
N4 C4 H4A 110.0
C5 C4 H4A 110.0
N4 C4 H4B 110.0
C5 C4 H4B 110.0
H4A C4 H4B 108.3
O3 N5 O1 122.5(6)
O3 N5 O2 121.6(6)
O1 N5 O2 115.9(3)
C33 C37 C32 120.4(4)
C33 C37 H37 119.8
C32 C37 H37 119.8
C32 C35 C34 114.3(4)
C32 C35 B1 124.7(4)
C34 C35 B1 120.9(4)
C34 C36 C33 119.8(4)
C34 C36 H36 120.1
C33 C36 H36 120.1
N5 O2 Ni1 91.8(3)

loop_
_geom_bond_atom_site_label_1
_geom_bond_atom_site_label_2
_geom_bond_distance
Ni1 N2 2.084(4)
Ni1 N4 2.085(5)
Ni1 N3 2.131(4)
Ni1 N1 2.134(3)
Ni1 O1 2.141(4)
Ni1 O2 2.143(4)
C34 C36 1.388(7)
C34 C35 1.408(7)
C34 H34 0.95
C20 C21 1.389(7)
C20 C19 1.413(7)
C20 H20 0.95
C18 C17 1.369(7)
C18 C13 1.408(7)
C18 H18 0.95
C28 C27 1.371(7)
C28 C29 1.393(7)
C28 H28 0.95
C30 C29 1.384(7)
C30 C25 1.405(6)
C30 H30 0.95
C24 C23 1.389(7)
C24 C19 1.394(7)
C24 H24 0.95
C6 N3 1.486(6)
C6 H6A 0.98
C6 H6B 0.98
C6 H6C 0.98
C12 N1 1.494(6)
C12 H12A 0.98
C12 H12B 0.98
C12 H12C 0.98
O1 N5 1.265(7)
O3 N5 1.220(5)
C33 C37 1.379(7)
C33 C36 1.391(7)
C33 H33 0.95
C32 C37 1.393(7)
C32 C35 1.400(6)
C32 H32 0.95
C17 C16 1.402(8)
C17 H17 0.95
N4 C4 1.475(8)
N4 C2 1.483(8)
N4 C3 1.487(9)
N1 C1 1.469(8)
N1 C11 1.502(7)
N2 C9 1.473(8)
N2 C8 1.480(7)
N2 C10 1.484(7)
N3 C7 1.472(8)
N3 C5 1.510(8)
C9 H9A 0.98
C9 H9B 0.98
C9 H9C 0.98
C3 H3A 0.98
C3 H3B 0.98
C3 H3C 0.98
C22 C23 1.382(8)
C22 C21 1.391(8)
C22 H22 0.95
C21 H21 0.95
C19 B1 1.655(7)
B1 C25 1.644(6)
B1 C35 1.645(6)
B1 C13 1.654(7)
C13 C14 1.391(7)
C16 C15 1.389(9)
C16 H16 0.95
C27 C26 1.384(7)
C27 H27 0.95
C26 C25 1.403(6)
C26 H26 0.95
C29 H29 0.95
C23 H23 0.95
C15 C14 1.390(7)
C15 H15 0.95
C14 H14 0.95
C2 C1 1.514(9)
C2 H2A 0.99
C2 H2B 0.99
C1 H1A 0.99
C1 H1B 0.99
C11 C10 1.508(8)
C11 H11A 0.99
C11 H11B 0.99
C10 H10A 0.99
C10 H10B 0.99
C8 C7 1.515(8)
C8 H8A 0.99
C8 H8B 0.99
C7 H7A 0.99
C7 H7B 0.99
C5 C4 1.533(9)
C5 H5A 0.99
C5 H5B 0.99
C4 H4A 0.99
C4 H4B 0.99
N5 O2 1.271(7)
C37 H37 0.95
C36 H36 0.95

loop_
_geom_torsion_atom_site_label_1
_geom_torsion_atom_site_label_2
_geom_torsion_atom_site_label_3
_geom_torsion_atom_site_label_4
_geom_torsion
C13 C18 C17 C16 1.2(8)
C19 C20 C21 C22 1.2(8)
C23 C22 C21 C20 -0.5(8)
C23 C24 C19 C20 0.1(7)
C23 C24 C19 B1 175.4(5)
C21 C20 C19 C24 -0.9(7)
C21 C20 C19 B1 -176.5(4)
C24 C19 B1 C25 12.4(6)
C20 C19 B1 C25 -172.5(4)
C24 C19 B1 C35 130.1(5)
C20 C19 B1 C35 -54.7(6)
C24 C19 B1 C13 -107.8(5)
C20 C19 B1 C13 67.3(5)
C17 C18 C13 C14 -3.4(7)
C17 C18 C13 B1 177.3(4)
C25 B1 C13 C14 122.3(5)
C35 B1 C13 C14 1.6(6)
C19 B1 C13 C14 -119.7(5)
C25 B1 C13 C18 -58.5(5)
C35 B1 C13 C18 -179.1(4)
C19 B1 C13 C18 59.5(5)
C18 C17 C16 C15 1.4(7)
C29 C28 C27 C26 2.3(8)
C28 C27 C26 C25 0.0(8)
C27 C26 C25 C30 -2.2(8)
C27 C26 C25 B1 173.4(5)
C29 C30 C25 C26 2.2(8)
C29 C30 C25 B1 -173.7(5)
C35 B1 C25 C26 125.5(5)
C13 B1 C25 C26 1.9(7)
C19 B1 C25 C26 -114.1(5)
C35 B1 C25 C30 -59.2(6)
C13 B1 C25 C30 177.3(4)
C19 B1 C25 C30 61.2(6)
C25 C30 C29 C28 0.0(8)
C27 C28 C29 C30 -2.3(8)
C21 C22 C23 C24 -0.3(7)
C19 C24 C23 C22 0.5(8)
C17 C16 C15 C14 -1.6(7)
C16 C15 C14 C13 -0.8(8)
C18 C13 C14 C15 3.2(7)
B1 C13 C14 C15 -177.5(4)
C4 N4 C2 C1 -156.5(5)
C3 N4 C2 C1 80.3(7)
Ni1 N4 C2 C1 -39.8(6)
C12 N1 C1 C2 -160.6(5)
C11 N1 C1 C2 79.9(6)
Ni1 N1 C1 C2 -36.1(6)
N4 C2 C1 N1 52.6(7)
C1 N1 C11 C10 -92.3(5)
C12 N1 C11 C10 147.9(5)
Ni1 N1 C11 C10 23.2(5)
C9 N2 C10 C11 -74.4(6)
C8 N2 C10 C11 163.1(5)
Ni1 N2 C10 C11 44.3(5)
N1 C11 C10 N2 -46.5(7)
C9 N2 C8 C7 79.5(6)
C10 N2 C8 C7 -158.2(5)
Ni1 N2 C8 C7 -40.5(5)
C6 N3 C7 C8 -161.0(5)
C5 N3 C7 C8 79.5(5)
Ni1 N3 C7 C8 -36.0(5)
N2 C8 C7 N3 52.7(6)
C7 N3 C5 C4 -90.7(5)
C6 N3 C5 C4 150.5(5)
Ni1 N3 C5 C4 24.6(6)
C2 N4 C4 C5 164.3(5)
C3 N4 C4 C5 -73.2(6)
Ni1 N4 C4 C5 47.0(5)
N3 C5 C4 N4 -49.2(7)
Ni1 O1 N5 O3 178.2(4)
Ni1 O1 N5 O2 -1.0(4)
C36 C33 C37 C32 1.6(7)
C35 C32 C37 C33 0.3(8)
C37 C32 C35 C34 -2.4(7)
C37 C32 C35 B1 -178.9(4)
C36 C34 C35 C32 2.7(7)
C36 C34 C35 B1 179.4(4)
C25 B1 C35 C32 105.4(5)
C13 B1 C35 C32 -131.2(5)
C19 B1 C35 C32 -13.3(6)
C25 B1 C35 C34 -70.9(5)
C13 B1 C35 C34 52.5(6)
C19 B1 C35 C34 170.4(4)
C35 C34 C36 C33 -1.0(8)
C37 C33 C36 C34 -1.3(7)
O3 N5 O2 Ni1 -178.3(4)
O1 N5 O2 Ni1 1.0(4)
